data_7706413
loop_
_publ_author_name
'Avila, Manuel'
'Torres, Lucero'
'Montero-Alejo, Ana L'
'Reguera, Leslie'
'Reguera, Edilso'

_publ_section_title
;
 On the CN<sup>-</sup>K coordination modes in
 K<sub>n</sub>[M<sup>6-n</sup>(CN)<sub>6</sub>]&#x00B7;xH<sub>2</sub>O:
 first evidence of CN<sup>-</sup>K electron-deficient bonding.
;
_journal_issue 7
_journal_name_full 'Dalton transactions (Cambridge, England : 2003)'
_journal_page_first 2510
_journal_page_last 2520
_journal_paper_doi 10.1039/d0dt04019c
_journal_volume 50
_journal_year 2021
_chemical_formula_moiety 'C6 Ir N6, 3(K)'
_chemical_formula_sum 'C6 Ir K3 N6'
_chemical_formula_weight 465.62
_space_group_IT_number 60
_space_group_name_Hall '-P 2n 2ab'
_space_group_name_H-M_alt 'P b c n'
_symmetry_cell_setting orthorhombic
_symmetry_Int_Tables_number 60
_symmetry_space_group_name_Hall '-P 2n 2ab'
_symmetry_space_group_name_H-M 'P b c n'
_atom_sites_solution_primary direct
_atom_sites_solution_secondary difmap
_audit_creation_date 2019-06-21T07:41:17-00:00
_audit_creation_method 'WinGX routine CIF_UPDATE'
_audit_update_record
;
2019-06-21 deposited with the CCDC.	2021-01-11 downloaded from the CCDC.
;
_cell_angle_alpha 90
_cell_angle_beta 90
_cell_angle_gamma 90
_cell_formula_units_Z 4
_cell_length_a 10.5320(4)
_cell_length_b 8.4511(3)
_cell_length_c 13.5945(5)
_cell_measurement_reflns_used 9910
_cell_measurement_temperature 296(2)
_cell_measurement_theta_max 26.46
_cell_measurement_theta_min 3
_cell_volume 1210.01(8)
_computing_cell_refinement 'Bruker SAINT'
_computing_data_collection 'Bruker APEX2'
_computing_data_reduction 'Bruker SAINT'
_computing_molecular_graphics 'Bruker SHELXTL'
_computing_publication_material 'Bruker SHELXTL'
_computing_structure_refinement 'SHELXL-2018/3 (Sheldrick, 2018)'
_computing_structure_solution 'SHELXS-97 (Sheldrick 2008)'
_diffrn_ambient_temperature 296(2)
_diffrn_measured_fraction_theta_full 0.995
_diffrn_measured_fraction_theta_max 0.996
_diffrn_measurement_device_type 'Bruker APEX-II CCD'
_diffrn_measurement_method '\f and \w scans'
_diffrn_radiation_monochromator graphite
_diffrn_radiation_type MoK\a
_diffrn_radiation_wavelength 0.71073
_diffrn_reflns_av_R_equivalents 0.0347
_diffrn_reflns_av_unetI/netI 0.0105
_diffrn_reflns_Laue_measured_fraction_full 0.995
_diffrn_reflns_Laue_measured_fraction_max 0.996
_diffrn_reflns_limit_h_max 13
_diffrn_reflns_limit_h_min -12
_diffrn_reflns_limit_k_max 10
_diffrn_reflns_limit_k_min -10
_diffrn_reflns_limit_l_max 16
_diffrn_reflns_limit_l_min -16
_diffrn_reflns_number 30455
_diffrn_reflns_point_group_measured_fraction_full 0.995
_diffrn_reflns_point_group_measured_fraction_max 0.996
_diffrn_reflns_theta_full 25.242
_diffrn_reflns_theta_max 26.364
_diffrn_reflns_theta_min 3.567
_diffrn_standards_number 0
_exptl_absorpt_coefficient_mu 12.045
_exptl_absorpt_correction_T_max 0.786
_exptl_absorpt_correction_T_min 0.264
_exptl_absorpt_correction_type numerical
_exptl_absorpt_process_details 'numerical from crystal shape'
_exptl_crystal_colour colourless
_exptl_crystal_density_diffrn 2.556
_exptl_crystal_density_method 'not measured'
_exptl_crystal_description prism
_exptl_crystal_F_000 848
_exptl_crystal_size_max 0.151
_exptl_crystal_size_mid 0.114
_exptl_crystal_size_min 0.021
_refine_diff_density_max 0.371
_refine_diff_density_min -0.866
_refine_diff_density_rms 0.128
_refine_ls_extinction_method none
_refine_ls_goodness_of_fit_ref 1.208
_refine_ls_hydrogen_treatment undef
_refine_ls_matrix_type full
_refine_ls_number_parameters 74
_refine_ls_number_reflns 1232
_refine_ls_number_restraints 0
_refine_ls_restrained_S_all 1.208
_refine_ls_R_factor_all 0.0285
_refine_ls_R_factor_gt 0.017
_refine_ls_shift/su_max 0
_refine_ls_shift/su_mean 0
_refine_ls_structure_factor_coef Fsqd
_refine_ls_weighting_details 'w=1/[\s^2^(Fo^2^)+(0.0194P)^2^+1.1683P] where P=(Fo^2^+2Fc^2^)/3'
_refine_ls_weighting_scheme calc
_refine_ls_wR_factor_gt 0.0385
_refine_ls_wR_factor_ref 0.0426
_reflns_Friedel_coverage 0
_reflns_number_gt 853
_reflns_number_total 1232
_reflns_threshold_expression 'I > 2\s(I)'
_cod_data_source_file d0dt04019c2.cif
_cod_data_source_block k3[ir(cn)6]
_cod_depositor_comments 'Adding full bibliography for 7706413--7706419.cif.'
_cod_database_code 7706413
_shelx_shelxl_version_number 2018/3

loop_
_symmetry_equiv_pos_as_xyz
'x, y, z'
'-x+1/2, -y+1/2, z+1/2'
'x+1/2, -y+1/2, -z'
'-x, y, -z+1/2'
'-x, -y, -z'
'x-1/2, y-1/2, -z-1/2'
'-x-1/2, y-1/2, z'
'x, -y, z-1/2'

loop_
_atom_site_label
_atom_site_type_symbol
_atom_site_fract_x
_atom_site_fract_y
_atom_site_fract_z
_atom_site_U_iso_or_equiv
_atom_site_adp_type
_atom_site_occupancy
_atom_site_site_symmetry_order
_atom_site_calc_flag
_atom_site_refinement_flags_posn
_atom_site_refinement_flags_adp
_atom_site_refinement_flags_occupancy
_atom_site_disorder_assembly
_atom_site_disorder_group
Ir Ir 0 0.12395(3) 0.25 0.01749(8) Uani 1 2 d S T P . .
K1 K 0 0.62825(18) 0.25 0.0273(3) Uani 1 2 d S T P . .
K2 K 0.26926(9) 0.12313(14) -0.00185(7) 0.0391(2) Uani 1 1 d . . . . .
C1 C 0.0565(4) -0.0435(4) 0.1526(3) 0.0248(8) Uani 1 1 d . . . . .
N1 N 0.0885(3) -0.1384(4) 0.0982(3) 0.0407(8) Uani 1 1 d . . . . .
C2 C 0.0554(4) 0.2939(4) 0.1542(3) 0.0234(8) Uani 1 1 d . . . . .
N2 N 0.0857(4) 0.3932(4) 0.1014(3) 0.0380(8) Uani 1 1 d . . . . .
C3 C 0.1737(3) 0.1238(5) 0.3130(2) 0.0241(7) Uani 1 1 d . . . . .
N3 N 0.2707(3) 0.1255(6) 0.3510(2) 0.0339(7) Uani 1 1 d . . . . .

loop_
_atom_site_aniso_label
_atom_site_aniso_U_11
_atom_site_aniso_U_22
_atom_site_aniso_U_33
_atom_site_aniso_U_23
_atom_site_aniso_U_13
_atom_site_aniso_U_12
Ir 0.02138(11) 0.01330(11) 0.01778(11) 0 0.00128(7) 0
K1 0.0295(6) 0.0201(6) 0.0322(6) 0 -0.0036(4) 0
K2 0.0660(6) 0.0207(4) 0.0306(4) -0.0003(7) -0.0097(4) -0.0001(5)
C1 0.031(2) 0.0181(19) 0.025(2) 0.0048(17) 0.0033(18) -0.0010(16)
N1 0.059(2) 0.0271(18) 0.0359(19) -0.006(2) 0.0106(18) 0.003(2)
C2 0.0273(19) 0.021(2) 0.021(2) -0.0042(16) 0.0016(17) 0.0013(15)
N2 0.056(2) 0.0248(19) 0.0328(19) 0.0096(19) 0.0086(17) -0.0021(19)
C3 0.0293(18) 0.0200(15) 0.0231(18) 0.0010(19) 0.0043(15) 0.0000(19)
N3 0.0301(16) 0.0405(18) 0.0310(17) 0.001(2) -0.0039(15) -0.002(3)

loop_
_atom_type_symbol
_atom_type_description
_atom_type_scat_dispersion_real
_atom_type_scat_dispersion_imag
_atom_type_scat_source
Ir Ir -1.4442 7.9887 'International Tables Vol C Tables 4.2.6.8 and 6.1.1.4'
K K 0.2009 0.2494 'International Tables Vol C Tables 4.2.6.8 and 6.1.1.4'
C C 0.0033 0.0016 'International Tables Vol C Tables 4.2.6.8 and 6.1.1.4'
N N 0.0061 0.0033 'International Tables Vol C Tables 4.2.6.8 and 6.1.1.4'

loop_
_geom_angle_atom_site_label_1
_geom_angle_atom_site_label_2
_geom_angle_atom_site_label_3
_geom_angle
_geom_angle_site_symmetry_1
_geom_angle_site_symmetry_3
_geom_angle_publ_flag
C3 Ir C3 179.9(2) . 4 ?
C3 Ir C2 89.36(15) . 4 ?
C3 Ir C2 90.69(15) 4 4 ?
C3 Ir C2 90.69(15) . . ?
C3 Ir C2 89.36(15) 4 . ?
C2 Ir C2 89.6(2) 4 . ?
C3 Ir C1 90.62(15) . . ?
C3 Ir C1 89.34(16) 4 . ?
C2 Ir C1 179.09(16) 4 . ?
C2 Ir C1 89.45(13) . . ?
C3 Ir C1 89.34(16) . 4 ?
C3 Ir C1 90.62(15) 4 4 ?
C2 Ir C1 89.45(13) 4 4 ?
C2 Ir C1 179.09(16) . 4 ?
C1 Ir C1 91.5(2) . 4 ?
N3 K1 N3 179.0(2) 7_665 6_566 ?
N3 K1 N2 93.79(11) 7_665 . ?
N3 K1 N2 85.57(11) 6_566 . ?
N3 K1 N2 85.57(11) 7_665 4 ?
N3 K1 N2 93.79(11) 6_566 4 ?
N2 K1 N2 96.16(13) . 4 ?
N3 K1 N1 86.33(11) 7_665 4_565 ?
N3 K1 N1 94.30(11) 6_566 4_565 ?
N2 K1 N1 179.12(11) . 4_565 ?
N2 K1 N1 82.98(8) 4 4_565 ?
N3 K1 N1 94.30(11) 7_665 1_565 ?
N3 K1 N1 86.33(11) 6_566 1_565 ?
N2 K1 N1 82.98(8) . 1_565 ?
N2 K1 N1 179.12(11) 4 1_565 ?
N1 K1 N1 97.88(14) 4_565 1_565 ?
N3 K1 C1 87.92(12) 7_665 4_565 ?
N3 K1 C1 92.94(12) 6_566 4_565 ?
N2 K1 C1 159.54(11) . 4_565 ?
N2 K1 C1 104.30(9) 4 4_565 ?
N1 K1 C1 21.32(9) 4_565 4_565 ?
N1 K1 C1 76.56(11) 1_565 4_565 ?
N3 K1 C1 92.94(12) 7_665 1_565 ?
N3 K1 C1 87.92(12) 6_566 1_565 ?
N2 K1 C1 104.30(9) . 1_565 ?
N2 K1 C1 159.54(11) 4 1_565 ?
N1 K1 C1 76.56(11) 4_565 1_565 ?
N1 K1 C1 21.32(9) 1_565 1_565 ?
C1 K1 C1 55.24(15) 4_565 1_565 ?
N3 K1 C2 92.03(12) 7_665 . ?
N3 K1 C2 87.11(12) 6_566 . ?
N2 K1 C2 21.28(9) . . ?
N2 K1 C2 74.88(11) 4 . ?
N1 K1 C2 157.86(11) 4_565 . ?
N1 K1 C2 104.26(9) 1_565 . ?
C1 K1 C2 179.18(12) 4_565 . ?
C1 K1 C2 125.58(9) 1_565 . ?
N3 K1 C2 87.11(12) 7_665 4 ?
N3 K1 C2 92.03(12) 6_566 4 ?
N2 K1 C2 74.88(11) . 4 ?
N2 K1 C2 21.28(9) 4 4 ?
N1 K1 C2 104.26(9) 4_565 4 ?
N1 K1 C2 157.86(11) 1_565 4 ?
C1 K1 C2 125.58(9) 4_565 4 ?
C1 K1 C2 179.18(12) 1_565 4 ?
C2 K1 C2 53.60(14) . 4 ?
N3 K1 K2 84.24(7) 7_665 7_665 ?
N3 K1 K2 95.75(7) 6_566 7_665 ?
N2 K1 K2 42.56(7) . 7_665 ?
N2 K1 K2 136.28(8) 4 7_665 ?
N1 K1 K2 138.31(8) 4_565 7_665 ?
N1 K1 K2 42.84(7) 1_565 7_665 ?
C1 K1 K2 117.64(8) 4_565 7_665 ?
C1 K1 K2 63.54(8) 1_565 7_665 ?
C2 K1 K2 63.17(7) . 7_665 ?
C2 K1 K2 115.66(8) 4 7_665 ?
N3 K1 K2 95.75(7) 7_665 6_566 ?
N3 K1 K2 84.24(7) 6_566 6_566 ?
N2 K1 K2 136.28(8) . 6_566 ?
N2 K1 K2 42.56(7) 4 6_566 ?
N1 K1 K2 42.84(7) 4_565 6_566 ?
N1 K1 K2 138.31(8) 1_565 6_566 ?
C1 K1 K2 63.54(8) 4_565 6_566 ?
C1 K1 K2 117.64(8) 1_565 6_566 ?
C2 K1 K2 115.66(8) . 6_566 ?
C2 K1 K2 63.17(7) 4 6_566 ?
K2 K1 K2 178.82(6) 7_665 6_566 ?
N2 K2 N1 88.01(10) 7_655 7_665 ?
N2 K2 N3 80.96(10) 7_655 8 ?
N1 K2 N3 146.81(11) 7_665 8 ?
N2 K2 N3 154.74(10) 7_655 2_554 ?
N1 K2 N3 83.66(10) 7_665 2_554 ?
N3 K2 N3 93.13(10) 8 2_554 ?
N2 K2 N1 68.87(10) 7_655 . ?
N1 K2 N1 126.39(13) 7_665 . ?
N3 K2 N1 78.31(10) 8 . ?
N3 K2 N1 134.21(9) 2_554 . ?
N2 K2 N2 125.21(13) 7_655 . ?
N1 K2 N2 67.47(10) 7_665 . ?
N3 K2 N2 142.78(10) 8 . ?
N3 K2 N2 72.97(9) 2_554 . ?
N1 K2 N2 87.06(8) . . ?
N2 K2 C3 135.20(10) 7_655 2_554 ?
N1 K2 C3 79.27(9) 7_665 2_554 ?
N3 K2 C3 86.75(12) 8 2_554 ?
N3 K2 C3 19.57(8) 2_554 2_554 ?
N1 K2 C3 149.35(9) . 2_554 ?
N2 K2 C3 89.05(9) . 2_554 ?
N2 K2 C1 76.38(10) 7_655 . ?
N1 K2 C1 110.24(10) 7_665 . ?
N3 K2 C1 97.48(10) 8 . ?
N3 K2 C1 128.86(9) 2_554 . ?
N1 K2 C1 19.74(8) . . ?
N2 K2 C1 68.64(8) . . ?
C3 K2 C1 148.24(9) 2_554 . ?
N2 K2 C2 109.66(10) 7_655 . ?
N1 K2 C2 75.62(10) 7_665 . ?
N3 K2 C2 137.57(9) 8 . ?
N3 K2 C2 91.32(10) 2_554 . ?
N1 K2 C2 68.74(9) . . ?
N2 K2 C2 19.61(8) . . ?
C3 K2 C2 108.35(9) 2_554 . ?
C1 K2 C2 49.64(8) . . ?
N2 K2 C3 96.01(10) 7_655 8 ?
N1 K2 C3 159.28(10) 7_665 8 ?
N3 K2 C3 18.63(8) 8 8 ?
N3 K2 C3 84.16(11) 2_554 8 ?
N1 K2 C3 73.63(9) . 8 ?
N2 K2 C3 124.19(9) . 8 ?
C3 K2 C3 83.66(8) 2_554 8 ?
C1 K2 C3 90.45(9) . 8 ?
C2 K2 C3 121.39(9) . 8 ?
N2 K2 K1 45.03(7) 7_655 6_656 ?
N1 K2 K1 45.63(8) 7_665 6_656 ?
N3 K2 K1 124.53(8) 8 6_656 ?
N3 K2 K1 128.94(9) 2_554 6_656 ?
N1 K2 K1 90.27(7) . 6_656 ?
N2 K2 K1 89.14(7) . 6_656 ?
C3 K2 K1 120.08(7) 2_554 6_656 ?
C1 K2 K1 83.19(7) . 6_656 ?
C2 K2 K1 82.57(7) . 6_656 ?
C3 K2 K1 140.95(8) 8 6_656 ?
N2 K2 K2 137.03(8) 7_655 7_665 ?
N1 K2 K2 49.28(7) 7_665 7_665 ?
N3 K2 K2 136.16(9) 8 7_665 ?
N3 K2 K2 43.04(8) 2_554 7_665 ?
N1 K2 K2 128.83(7) . 7_665 ?
N2 K2 K2 41.97(6) . 7_665 ?
C3 K2 K2 51.91(7) 2_554 7_665 ?
C1 K2 K2 110.58(7) . 7_665 ?
C2 K2 K2 61.06(7) . 7_665 ?
C3 K2 K2 125.38(7) 8 7_665 ?
K1 K2 K2 92.58(3) 6_656 7_665 ?
N1 C1 Ir 179.6(4) . . ?
N1 C1 K1 73.0(3) . 1_545 ?
Ir C1 K1 106.65(15) . 1_545 ?
N1 C1 K2 72.2(3) . . ?
Ir C1 K2 108.03(13) . . ?
K1 C1 K2 139.30(13) 1_545 . ?
C1 N1 K2 163.6(3) . 7_655 ?
C1 N1 K1 85.7(3) . 1_545 ?
K2 N1 K1 91.53(10) 7_655 1_545 ?
C1 N1 K2 88.1(3) . . ?
K2 N1 K2 88.46(10) 7_655 . ?
K1 N1 K2 157.70(14) 1_545 . ?
N2 C2 Ir 178.3(3) . . ?
N2 C2 K1 69.9(2) . . ?
Ir C2 K1 108.38(14) . . ?
N2 C2 K2 74.8(2) . . ?
Ir C2 K2 106.86(13) . . ?
K1 C2 K2 138.99(13) . . ?
C2 N2 K2 163.1(3) . 7_665 ?
C2 N2 K1 88.8(3) . . ?
K2 N2 K1 92.41(10) 7_665 . ?
C2 N2 K2 85.6(3) . . ?
K2 N2 K2 87.01(9) 7_665 . ?
K1 N2 K2 158.10(13) . . ?
N3 C3 Ir 178.1(3) . . ?
N3 C3 K2 59.6(3) . 2 ?
Ir C3 K2 118.66(15) . 2 ?
N3 C3 K2 54.1(3) . 8_556 ?
Ir C3 K2 125.37(15) . 8_556 ?
K2 C3 K2 77.53(8) 2 8_556 ?
C3 N3 K1 123.6(3) . 6_656 ?
C3 N3 K2 107.3(3) . 8_556 ?
K1 N3 K2 110.57(14) 6_656 8_556 ?
C3 N3 K2 100.8(3) . 2 ?
K1 N3 K2 116.96(14) 6_656 2 ?
K2 N3 K2 93.04(10) 8_556 2 ?

loop_
_geom_bond_atom_site_label_1
_geom_bond_atom_site_label_2
_geom_bond_distance
_geom_bond_site_symmetry_2
_geom_bond_publ_flag
Ir C3 2.019(4) . ?
Ir C3 2.019(4) 4 ?
Ir C2 2.025(4) 4 ?
Ir C2 2.025(4) . ?
Ir C1 2.027(4) . ?
Ir C1 2.027(4) 4 ?
K1 N3 2.778(3) 7_665 ?
K1 N3 2.778(3) 6_566 ?
K1 N2 2.973(4) . ?
K1 N2 2.973(4) 4 ?
K1 N1 3.003(4) 4_565 ?
K1 N1 3.003(4) 1_565 ?
K1 C1 3.131(4) 4_565 ?
K1 C1 3.131(4) 1_565 ?
K1 C2 3.166(4) . ?
K1 C2 3.166(4) 4 ?
K1 K2 4.1988(9) 7_665 ?
K1 K2 4.1988(9) 6_566 ?
K2 N2 2.843(3) 7_655 ?
K2 N1 2.856(4) 7_665 ?
K2 N3 2.901(4) 8 ?
K2 N3 2.949(4) 2_554 ?
K2 N1 3.218(4) . ?
K2 N2 3.304(4) . ?
K2 C3 3.357(4) 2_554 ?
K2 C1 3.378(4) . ?
K2 C2 3.414(4) . ?
K2 C3 3.421(4) 8 ?
K2 K2 4.2449(2) 7_665 ?
C1 N1 1.142(5) . ?
C2 N2 1.149(5) . ?
C3 N3 1.145(4) . ?
